data_7051008
loop_
_publ_author_name
'Renard, Sylvie L.'
'Franken, Andreas'
'Kilner, Colin A.'
'Kennedy, John D.'
'Halcrow, Malcolm A.'

_publ_section_title
;
 Carbaborane salts of [ZnCl(HpztBu)3]+, a host for inorganic anions
 (HpztBu???=???5-tert-butylpyrazole)
;
_journal_issue 11
_journal_name_full 'New Journal of Chemistry'
_journal_page_first 1634
_journal_paper_doi 10.1039/b207966f
_journal_volume 26
_journal_year 2002
_chemical_formula_moiety 'C21 H36 Cl N6 Zn, C7 H14 B9, 0.2[C5 H12]'
_chemical_formula_sum 'C29 H52.4 B9 Cl N6 Zn'
_chemical_formula_weight 683.28
_chemical_name_systematic
; 
[Chloro-tris(5-tertbutylpyrazole)zinc(II)][1-phenyl-nonahydro-closo-1-
carbanonaborate] pentane solvate
;
_space_group_IT_number 2
_symmetry_cell_setting triclinic
_symmetry_space_group_name_Hall '-P 1'
_symmetry_space_group_name_H-M 'P -1'
_atom_sites_solution_hydrogens geom
_atom_sites_solution_primary direct
_atom_sites_solution_secondary difmap
_audit_creation_method SHELXL-97
_cell_angle_alpha 100.3662(4)
_cell_angle_beta 97.0776(4)
_cell_angle_gamma 100.9195(6)
_cell_formula_units_Z 4
_cell_length_a 10.8007(1)
_cell_length_b 15.4087(1)
_cell_length_c 24.7967(3)
_cell_measurement_reflns_used 81059
_cell_measurement_temperature 150(2)
_cell_measurement_theta_max 27.49
_cell_measurement_theta_min 1.95
_cell_volume 3932.71(7)
_computing_cell_refinement 'DENZO-SMN (Otwinowski & Minor, 1997)'
_computing_data_collection 'COLLECT (Nonius, 1999)'
_computing_data_reduction 'DENZO-SMN (Otwinowski & Minor, 1997)'
_computing_molecular_graphics 'ORTEX (McArdle, 1995)'
_computing_publication_material 'local program'
_computing_structure_refinement 'SHELXL-97 (Sheldrick, 1997)'
_computing_structure_solution 'SHELXS-97 (Sheldrick, 1990)'
_diffrn_ambient_temperature 150(2)
_diffrn_detector_area_resol_mean 9.091
_diffrn_measured_fraction_theta_full 0.999
_diffrn_measured_fraction_theta_max 0.999
_diffrn_measurement_device_type 'Nonius KappaCCD diffractometer'
_diffrn_measurement_method 'Area detector scans'
_diffrn_radiation_monochromator graphite
_diffrn_radiation_source 'fine-focus sealed tube'
_diffrn_radiation_type MoK\a
_diffrn_radiation_wavelength 0.71073
_diffrn_reflns_av_R_equivalents 0.0737
_diffrn_reflns_av_sigmaI/netI 0.0480
_diffrn_reflns_limit_h_max 13
_diffrn_reflns_limit_h_min -14
_diffrn_reflns_limit_k_max 20
_diffrn_reflns_limit_k_min -20
_diffrn_reflns_limit_l_max 32
_diffrn_reflns_limit_l_min -32
_diffrn_reflns_number 81059
_diffrn_reflns_theta_full 27.49
_diffrn_reflns_theta_max 27.49
_diffrn_reflns_theta_min 1.95
_exptl_absorpt_coefficient_mu 0.720
_exptl_absorpt_correction_T_max 0.9787
_exptl_absorpt_correction_T_min 0.8238
_exptl_absorpt_correction_type multi-scan
_exptl_absorpt_process_details
;
Using multiple and symmetry-related data measurements via the program SORTAV
See R.H. Blessing, Acta Cryst (1995), A51, 33-38 
;
_exptl_crystal_colour Colourless
_exptl_crystal_density_diffrn 1.154
_exptl_crystal_density_method 'not measured'
_exptl_crystal_description Needle
_exptl_crystal_F_000 1442
_exptl_crystal_size_max 0.28
_exptl_crystal_size_mid 0.12
_exptl_crystal_size_min 0.03
_refine_diff_density_max 0.577
_refine_diff_density_min -0.753
_refine_diff_density_rms 0.125
_refine_ls_extinction_method none
_refine_ls_goodness_of_fit_ref 1.030
_refine_ls_hydrogen_treatment constr
_refine_ls_matrix_type full
_refine_ls_number_parameters 883
_refine_ls_number_reflns 18005
_refine_ls_number_restraints 129
_refine_ls_restrained_S_all 1.038
_refine_ls_R_factor_all 0.0643
_refine_ls_R_factor_gt 0.0443
_refine_ls_shift/su_max 0.001
_refine_ls_shift/su_mean 0.000
_refine_ls_structure_factor_coef Fsqd
_refine_ls_weighting_details 'calc w=1/[\s^2^(Fo^2^)+(0.0650P)^2^+1.7155P] where P=(Fo^2^+2Fc^2^)/3'
_refine_ls_weighting_scheme calc
_refine_ls_wR_factor_gt 0.1165
_refine_ls_wR_factor_ref 0.1279
_reflns_number_gt 14167
_reflns_number_total 18005
_reflns_threshold_expression >2sigma(I)
_cod_data_source_file b207966f.txt
_cod_data_source_block sr53a
_cod_depositor_comments
;
The following automatic conversions were performed:
'_symmetry_cell_setting' value 'Triclinic' changed to 'triclinic'
according to '/home/saulius/struct/CIF-dictionaries/cif_core.dic'
dictionary named 'cif_core.dic' version 2.4.1 from 2010-06-29.

Automatic conversion script
Id: cif_fix_enum 1527 2010-12-29 10:47:43Z saulius 
;
_cod_original_cell_volume 3932.70(7)
_cod_original_formula_sum 'C29 H52.40 B9 Cl N6 Zn'
_cod_database_code 7051008

loop_
_symmetry_equiv_pos_as_xyz
'x, y, z'
'-x, -y, -z'

loop_
_atom_site_label
_atom_site_type_symbol
_atom_site_fract_x
_atom_site_fract_y
_atom_site_fract_z
_atom_site_U_iso_or_equiv
_atom_site_adp_type
_atom_site_occupancy
_atom_site_symmetry_multiplicity
_atom_site_calc_flag
_atom_site_refinement_flags
_atom_site_disorder_assembly
_atom_site_disorder_group
Zn1 Zn -0.03383(2) -0.034087(16) 0.078742(9) 0.02997(7) Uani 1 1 d . . .
Cl2 Cl -0.17440(5) 0.03881(3) 0.04058(2) 0.03345(12) Uani 1 1 d . . .
N3 N -0.10122(16) -0.05685(12) 0.14826(7) 0.0316(4) Uani 1 1 d . . .
N4 N -0.04749(16) -0.10152(12) 0.18403(7) 0.0324(4) Uani 1 1 d . . .
H4 H 0.0263 -0.1172 0.1822 0.039 Uiso 1 1 calc R . .
C5 C -0.12048(19) -0.11899(13) 0.22275(8) 0.0287(4) Uani 1 1 d . . .
C6 C -0.2266(2) -0.08438(16) 0.21125(9) 0.0369(5) Uani 1 1 d . . .
H6 H -0.2967 -0.0858 0.2310 0.044 Uiso 1 1 calc R . .
C7 C -0.2108(2) -0.04690(15) 0.16493(9) 0.0353(5) Uani 1 1 d . . .
H7 H -0.2703 -0.0181 0.1476 0.042 Uiso 1 1 calc R . .
C8 C -0.0815(2) -0.16962(14) 0.26628(8) 0.0325(4) Uani 1 1 d . . .
C9 C 0.0553(2) -0.12694(17) 0.29542(10) 0.0447(6) Uani 1 1 d . . .
H9A H 0.1131 -0.1275 0.2679 0.067 Uiso 1 1 calc R . .
H9B H 0.0805 -0.1615 0.3229 0.067 Uiso 1 1 calc R . .
H9C H 0.0600 -0.0644 0.3141 0.067 Uiso 1 1 calc R . .
C10 C -0.1728(3) -0.16562(19) 0.30891(10) 0.0496(6) Uani 1 1 d . . .
H10A H -0.1680 -0.1024 0.3263 0.074 Uiso 1 1 calc R . .
H10B H -0.1485 -0.1984 0.3375 0.074 Uiso 1 1 calc R . .
H10C H -0.2604 -0.1934 0.2902 0.074 Uiso 1 1 calc R . .
C11 C -0.0899(3) -0.26802(16) 0.23827(10) 0.0479(6) Uani 1 1 d . . .
H11A H -0.1782 -0.2957 0.2204 0.072 Uiso 1 1 calc R . .
H11B H -0.0635 -0.3013 0.2663 0.072 Uiso 1 1 calc R . .
H11C H -0.0335 -0.2700 0.2102 0.072 Uiso 1 1 calc R . .
N12 N -0.06531(17) -0.16090(12) 0.03595(7) 0.0325(4) Uani 1 1 d . . .
N13 N -0.00978(17) -0.19812(12) -0.00581(7) 0.0322(4) Uani 1 1 d . . .
H13 H 0.0540 -0.1682 -0.0186 0.039 Uiso 1 1 calc R . .
C14 C -0.0632(2) -0.28601(14) -0.02548(9) 0.0352(5) Uani 1 1 d . . .
C15 C -0.1583(2) -0.30674(17) 0.00538(10) 0.0470(6) Uani 1 1 d . . .
H15 H -0.2139 -0.3639 0.0018 0.056 Uiso 1 1 calc R . .
C16 C -0.1567(2) -0.22820(16) 0.04246(10) 0.0435(5) Uani 1 1 d . . .
H16 H -0.2127 -0.2226 0.0689 0.052 Uiso 1 1 calc R . .
C17 C -0.0213(2) -0.34242(15) -0.07332(9) 0.0406(5) Uani 1 1 d . . .
C18 C -0.0086(3) -0.43328(17) -0.05896(12) 0.0512(6) Uani 1 1 d . . .
H18A H 0.0545 -0.4229 -0.0252 0.077 Uiso 1 1 calc R . .
H18B H 0.0193 -0.4700 -0.0897 0.077 Uiso 1 1 calc R . .
H18C H -0.0915 -0.4651 -0.0527 0.077 Uiso 1 1 calc R . .
C19 C -0.1250(3) -0.3585(2) -0.12460(11) 0.0629(8) Uani 1 1 d . . .
H19A H -0.2053 -0.3930 -0.1176 0.094 Uiso 1 1 calc R . .
H19B H -0.0982 -0.3926 -0.1568 0.094 Uiso 1 1 calc R . .
H19C H -0.1377 -0.3003 -0.1322 0.094 Uiso 1 1 calc R . .
C20 C 0.1082(3) -0.29463(18) -0.08450(12) 0.0579(7) Uani 1 1 d . . .
H20A H 0.0985 -0.2401 -0.0982 0.087 Uiso 1 1 calc R . .
H20B H 0.1386 -0.3354 -0.1124 0.087 Uiso 1 1 calc R . .
H20C H 0.1701 -0.2779 -0.0500 0.087 Uiso 1 1 calc R . .
N21 N 0.13195(16) 0.05283(12) 0.10679(7) 0.0322(4) Uani 1 1 d . A .
N22 N 0.24139(16) 0.06337(12) 0.08523(8) 0.0354(4) Uani 1 1 d . A .
H22 H 0.2496 0.0326 0.0528 0.042 Uiso 1 1 calc R . .
C23 C 0.3361(2) 0.12591(16) 0.11877(10) 0.0398(5) Uani 1 1 d D . .
C24 C 0.2855(2) 0.15796(18) 0.16495(10) 0.0464(6) Uani 1 1 d . A .
H24 H 0.3280 0.2032 0.1965 0.056 Uiso 1 1 calc R . .
C25 C 0.1595(2) 0.11035(16) 0.15565(9) 0.0402(5) Uani 1 1 d . . .
H25 H 0.1009 0.1178 0.1808 0.048 Uiso 1 1 calc R A .
C26A C 0.4630(6) 0.1569(5) 0.0991(3) 0.036(2) Uiso 0.45 1 d PD A 1
C27A C 0.5391(7) 0.2412(5) 0.1392(3) 0.0687(18) Uiso 0.45 1 d PD A 1
H27A H 0.6237 0.2580 0.1289 0.103 Uiso 0.45 1 calc PR A 1
H27B H 0.5486 0.2298 0.1770 0.103 Uiso 0.45 1 calc PR A 1
H27C H 0.4943 0.2907 0.1379 0.103 Uiso 0.45 1 calc PR A 1
C28A C 0.4489(6) 0.1740(5) 0.0418(2) 0.0561(15) Uiso 0.45 1 d PD A 1
H28A H 0.4012 0.1188 0.0157 0.084 Uiso 0.45 1 calc PR A 1
H28B H 0.5337 0.1918 0.0318 0.084 Uiso 0.45 1 calc PR A 1
H28C H 0.4027 0.2226 0.0400 0.084 Uiso 0.45 1 calc PR A 1
C29A C 0.5303(7) 0.0774(5) 0.1019(4) 0.0713(19) Uiso 0.45 1 d PD A 1
H29A H 0.4723 0.0207 0.0819 0.107 Uiso 0.45 1 calc PR A 1
H29B H 0.5538 0.0740 0.1408 0.107 Uiso 0.45 1 calc PR A 1
H29C H 0.6075 0.0869 0.0848 0.107 Uiso 0.45 1 calc PR A 1
C26B C 0.4695(12) 0.1414(9) 0.1035(6) 0.044(5) Uiso 0.30 1 d PD A 2
C27B C 0.5693(12) 0.1679(10) 0.1566(5) 0.082(5) Uiso 0.30 1 d PD A 2
H27D H 0.5492 0.2176 0.1823 0.123 Uiso 0.30 1 calc PR A 2
H27E H 0.6544 0.1873 0.1473 0.123 Uiso 0.30 1 calc PR A 2
H27F H 0.5681 0.1158 0.1743 0.123 Uiso 0.30 1 calc PR A 2
C28B C 0.4805(12) 0.2268(8) 0.0781(6) 0.076(3) Uiso 0.30 1 d PD A 2
H28D H 0.4216 0.2130 0.0428 0.114 Uiso 0.30 1 calc PR A 2
H28E H 0.5683 0.2458 0.0716 0.114 Uiso 0.30 1 calc PR A 2
H28F H 0.4587 0.2755 0.1039 0.114 Uiso 0.30 1 calc PR A 2
C29B C 0.4990(8) 0.0605(5) 0.0690(4) 0.0393(17) Uiso 0.30 1 d PD A 2
H29D H 0.4698 0.0071 0.0842 0.059 Uiso 0.30 1 calc PR A 2
H29E H 0.5914 0.0698 0.0693 0.059 Uiso 0.30 1 calc PR A 2
H29F H 0.4551 0.0513 0.0307 0.059 Uiso 0.30 1 calc PR A 2
C26C C 0.4723(13) 0.1500(11) 0.1107(6) 0.046(6) Uiso 0.25 1 d PD A 3
C27C C 0.5679(11) 0.1408(10) 0.1570(5) 0.054(3) Uiso 0.25 1 d PD A 3
H27G H 0.5572 0.1781 0.1918 0.081 Uiso 0.25 1 calc PR A 3
H27H H 0.6543 0.1610 0.1493 0.081 Uiso 0.25 1 calc PR A 3
H27I H 0.5549 0.0774 0.1603 0.081 Uiso 0.25 1 calc PR A 3
C28C C 0.4957(11) 0.2492(7) 0.1030(6) 0.057(3) Uiso 0.25 1 d PD A 3
H28G H 0.4279 0.2556 0.0748 0.086 Uiso 0.25 1 calc PR A 3
H28H H 0.5786 0.2651 0.0909 0.086 Uiso 0.25 1 calc PR A 3
H28I H 0.4954 0.2896 0.1383 0.086 Uiso 0.25 1 calc PR A 3
C29C C 0.4876(10) 0.0912(8) 0.0537(4) 0.051(3) Uiso 0.25 1 d PD A 3
H29G H 0.4636 0.0270 0.0546 0.077 Uiso 0.25 1 calc PR A 3
H29H H 0.5767 0.1060 0.0480 0.077 Uiso 0.25 1 calc PR A 3
H29I H 0.4320 0.1043 0.0232 0.077 Uiso 0.25 1 calc PR A 3
B30 B 0.2457(3) -0.1449(2) 0.14765(13) 0.0474(7) Uani 1 1 d . . .
H30 H 0.1917 -0.0904 0.1580 0.057 Uiso 1 1 calc R . .
B31 B 0.3051(3) -0.17774(19) 0.08924(12) 0.0425(6) Uani 1 1 d . . .
H31 H 0.2909 -0.1421 0.0541 0.051 Uiso 1 1 calc R . .
B32 B 0.1903(3) -0.2554(2) 0.11695(14) 0.0477(7) Uani 1 1 d . . .
H32 H 0.0847 -0.2817 0.1042 0.057 Uiso 1 1 calc R . .
B33 B 0.4047(3) -0.13966(18) 0.15835(12) 0.0398(6) Uani 1 1 d . . .
H33 H 0.4705 -0.0733 0.1786 0.048 Uiso 1 1 calc R . .
B34 B 0.2906(3) -0.2175(2) 0.18649(13) 0.0449(6) Uani 1 1 d . . .
H34 H 0.2652 -0.2135 0.2292 0.054 Uiso 1 1 calc R . .
B35 B 0.3009(3) -0.29713(19) 0.07505(12) 0.0413(6) Uani 1 1 d . . .
H35 H 0.2658 -0.3390 0.0321 0.050 Uiso 1 1 calc R . .
B36 B 0.4516(2) -0.21542(17) 0.10451(11) 0.0359(5) Uani 1 1 d . . .
H36 H 0.5366 -0.1920 0.0850 0.043 Uiso 1 1 calc R . .
B37 B 0.4408(2) -0.24380(17) 0.17280(10) 0.0349(5) Uani 1 1 d . . .
H37 H 0.5171 -0.2430 0.2079 0.042 Uiso 1 1 calc R . .
B38 B 0.2895(2) -0.32566(19) 0.14322(12) 0.0402(6) Uani 1 1 d . . .
H38 H 0.2449 -0.3902 0.1546 0.048 Uiso 1 1 calc R . .
C39 C 0.4174(2) -0.31632(14) 0.11553(9) 0.0334(4) Uani 1 1 d . . .
C40 C 0.4915(2) -0.38717(15) 0.10193(9) 0.0364(5) Uani 1 1 d . . .
C41 C 0.4314(3) -0.47504(18) 0.07639(12) 0.0536(7) Uani 1 1 d . . .
H41 H 0.3408 -0.4911 0.0678 0.064 Uiso 1 1 calc R . .
C42 C 0.5023(3) -0.5401(2) 0.06310(14) 0.0679(9) Uani 1 1 d . . .
H42 H 0.4599 -0.6000 0.0450 0.081 Uiso 1 1 calc R . .
C43 C 0.6340(3) -0.5182(2) 0.07607(12) 0.0620(8) Uani 1 1 d . . .
H43 H 0.6822 -0.5630 0.0675 0.074 Uiso 1 1 calc R . .
C44 C 0.6947(3) -0.4313(2) 0.10140(11) 0.0514(6) Uani 1 1 d . . .
H44 H 0.7853 -0.4157 0.1100 0.062 Uiso 1 1 calc R . .
C45 C 0.6243(2) -0.36584(17) 0.11457(10) 0.0414(5) Uani 1 1 d . . .
H45 H 0.6673 -0.3060 0.1324 0.050 Uiso 1 1 calc R . .
Zn46 Zn 0.48457(2) 0.352192(16) 0.462003(10) 0.03361(8) Uani 1 1 d . . .
Cl47 Cl 0.64792(5) 0.44150(4) 0.52744(2) 0.03692(12) Uani 1 1 d . B .
N48A N 0.5360(10) 0.2309(9) 0.4419(6) 0.037(6) Uiso 0.45 1 d PD B 1
N49A N 0.4671(5) 0.1681(4) 0.3972(2) 0.0320(16) Uiso 0.45 1 d PD B 1
H49A H 0.3865 0.1636 0.3835 0.038 Uiso 0.45 1 calc PR B 1
C50A C 0.5425(5) 0.1142(4) 0.3775(2) 0.0378(15) Uiso 0.45 1 d PD B 1
C51A C 0.6596(6) 0.1442(5) 0.4094(3) 0.039(2) Uiso 0.45 1 d PD B 1
H51A H 0.7322 0.1185 0.4056 0.047 Uiso 0.45 1 calc PR B 1
C52A C 0.6540(10) 0.2182(7) 0.4483(6) 0.032(3) Uiso 0.45 1 d PD B 1
H52A H 0.7233 0.2543 0.4754 0.038 Uiso 0.45 1 calc PR B 1
C53A C 0.5034(6) 0.0447(4) 0.3237(3) 0.0504(13) Uiso 0.45 1 d PD B 1
C54A C 0.5654(8) 0.0878(6) 0.2796(3) 0.086(2) Uiso 0.45 1 d PD B 1
H54A H 0.5458 0.1475 0.2806 0.129 Uiso 0.45 1 calc PR B 1
H54B H 0.5317 0.0493 0.2428 0.129 Uiso 0.45 1 calc PR B 1
H54C H 0.6582 0.0940 0.2874 0.129 Uiso 0.45 1 calc PR B 1
C55A C 0.3623(8) 0.0172(7) 0.3080(4) 0.086(3) Uiso 0.45 1 d PD B 1
H55A H 0.3254 -0.0051 0.3384 0.129 Uiso 0.45 1 calc PR B 1
H55B H 0.3402 -0.0309 0.2744 0.129 Uiso 0.45 1 calc PR B 1
H55C H 0.3282 0.0693 0.3009 0.129 Uiso 0.45 1 calc PR B 1
C56A C 0.5602(8) -0.0351(5) 0.3237(4) 0.065(2) Uiso 0.45 1 d PD B 1
H56A H 0.6527 -0.0153 0.3360 0.097 Uiso 0.45 1 calc PR B 1
H56B H 0.5432 -0.0724 0.2860 0.097 Uiso 0.45 1 calc PR B 1
H56C H 0.5224 -0.0705 0.3490 0.097 Uiso 0.45 1 calc PR B 1
N48B N 0.5269(15) 0.2309(10) 0.4421(8) 0.030(6) Uiso 0.35 1 d PD B 2
N49B N 0.4613(10) 0.1537(6) 0.4074(5) 0.030(3) Uiso 0.35 1 d PD B 2
H49B H 0.3781 0.1425 0.3967 0.036 Uiso 0.35 1 calc PR B 2
C50B C 0.5332(7) 0.0952(5) 0.3904(4) 0.037(2) Uiso 0.35 1 d PD B 2
C51B C 0.6552(8) 0.1320(7) 0.4190(5) 0.039(3) Uiso 0.35 1 d PD B 2
H51B H 0.7295 0.1077 0.4177 0.047 Uiso 0.35 1 calc PR B 2
C52B C 0.6427(18) 0.2135(13) 0.4500(11) 0.061(9) Uiso 0.35 1 d PD B 2
H52B H 0.7119 0.2538 0.4751 0.073 Uiso 0.35 1 calc PR B 2
C53B C 0.4733(7) 0.0088(5) 0.3469(4) 0.0499(18) Uiso 0.35 1 d PD B 2
C54B C 0.3719(8) -0.0500(6) 0.3715(4) 0.068(2) Uiso 0.35 1 d PD B 2
H54D H 0.3055 -0.0169 0.3803 0.102 Uiso 0.35 1 calc PR B 2
H54E H 0.4125 -0.0642 0.4054 0.102 Uiso 0.35 1 calc PR B 2
H54F H 0.3334 -0.1061 0.3444 0.102 Uiso 0.35 1 calc PR B 2
C55B C 0.4067(12) 0.0348(8) 0.2947(4) 0.088(3) Uiso 0.35 1 d PD B 2
H55D H 0.3399 0.0665 0.3050 0.132 Uiso 0.35 1 calc PR B 2
H55E H 0.3684 -0.0200 0.2664 0.132 Uiso 0.35 1 calc PR B 2
H55F H 0.4700 0.0744 0.2798 0.132 Uiso 0.35 1 calc PR B 2
C56B C 0.5747(8) -0.0453(6) 0.3397(5) 0.053(2) Uiso 0.35 1 d PD B 2
H56D H 0.5388 -0.1014 0.3121 0.080 Uiso 0.35 1 calc PR B 2
H56E H 0.6047 -0.0597 0.3753 0.080 Uiso 0.35 1 calc PR B 2
H56F H 0.6465 -0.0099 0.3269 0.080 Uiso 0.35 1 calc PR B 2
N48C N 0.5351(13) 0.2280(9) 0.4508(6) 0.027(4) Uiso 0.20 1 d PD B 3
N49C N 0.4692(13) 0.1495(8) 0.4162(6) 0.031(5) Uiso 0.20 1 d PD B 3
H49C H 0.3890 0.1417 0.4006 0.037 Uiso 0.20 1 calc PR B 3
C50C C 0.5377(9) 0.0846(6) 0.4076(5) 0.036(3) Uiso 0.20 1 d PD B 3
C51C C 0.6568(10) 0.1254(7) 0.4362(6) 0.036(3) Uiso 0.20 1 d PD B 3
H51C H 0.7306 0.1002 0.4376 0.044 Uiso 0.20 1 calc PR B 3
C52C C 0.6489(14) 0.2109(9) 0.4630(7) 0.024(3) Uiso 0.20 1 d PD B 3
H52C H 0.7181 0.2525 0.4874 0.028 Uiso 0.20 1 calc PR B 3
C53C C 0.4774(9) -0.0090(7) 0.3716(5) 0.037(2) Uiso 0.20 1 d PD B 3
C54C C 0.5796(13) -0.0640(10) 0.3672(7) 0.072(5) Uiso 0.20 1 d PD B 3
H54G H 0.6528 -0.0298 0.3546 0.109 Uiso 0.20 1 calc PR B 3
H54H H 0.5449 -0.1211 0.3404 0.109 Uiso 0.20 1 calc PR B 3
H54I H 0.6073 -0.0764 0.4036 0.109 Uiso 0.20 1 calc PR B 3
C55C C 0.4089(18) -0.0048(13) 0.3169(6) 0.087(6) Uiso 0.20 1 d PD B 3
H55G H 0.4597 0.0419 0.3017 0.130 Uiso 0.20 1 calc PR B 3
H55H H 0.3259 0.0099 0.3214 0.130 Uiso 0.20 1 calc PR B 3
H55I H 0.3958 -0.0635 0.2914 0.130 Uiso 0.20 1 calc PR B 3
C56C C 0.3738(11) -0.0573(9) 0.4004(6) 0.054(3) Uiso 0.20 1 d PD B 3
H56G H 0.3259 -0.1133 0.3752 0.080 Uiso 0.20 1 calc PR B 3
H56H H 0.3153 -0.0177 0.4100 0.080 Uiso 0.20 1 calc PR B 3
H56I H 0.4145 -0.0716 0.4343 0.080 Uiso 0.20 1 calc PR B 3
N57 N 0.50131(18) 0.39119(12) 0.39009(8) 0.0360(4) Uani 1 1 d . B .
N58 N 0.47023(17) 0.46391(12) 0.37252(7) 0.0353(4) Uani 1 1 d . . .
H58 H 0.4369 0.5042 0.3923 0.042 Uiso 1 1 calc R B .
C59 C 0.4965(2) 0.46719(16) 0.32102(9) 0.0385(5) Uani 1 1 d D B .
C60 C 0.5473(3) 0.39338(18) 0.30487(11) 0.0495(6) Uani 1 1 d . . .
H60 H 0.5758 0.3763 0.2706 0.059 Uiso 1 1 calc R B .
C61 C 0.5486(3) 0.34867(17) 0.34858(11) 0.0485(6) Uani 1 1 d . B .
H61 H 0.5792 0.2948 0.3488 0.058 Uiso 1 1 calc R . .
C62A C 0.4718(7) 0.5496(5) 0.2951(3) 0.043(2) Uiso 0.50 1 d PD B 1
C63A C 0.3967(9) 0.6064(6) 0.3268(4) 0.055(3) Uiso 0.50 1 d PD B 1
H63A H 0.4455 0.6345 0.3639 0.083 Uiso 0.50 1 calc PR B 1
H63B H 0.3156 0.5684 0.3304 0.083 Uiso 0.50 1 calc PR B 1
H63C H 0.3795 0.6535 0.3070 0.083 Uiso 0.50 1 calc PR B 1
C64A C 0.6052(5) 0.6050(4) 0.2937(3) 0.0526(17) Uiso 0.50 1 d PD B 1
H64A H 0.5968 0.6520 0.2724 0.079 Uiso 0.50 1 calc PR B 1
H64B H 0.6559 0.5651 0.2760 0.079 Uiso 0.50 1 calc PR B 1
H64C H 0.6480 0.6333 0.3317 0.079 Uiso 0.50 1 calc PR B 1
C65A C 0.4038(8) 0.5099(6) 0.2355(3) 0.064(2) Uiso 0.50 1 d PD B 1
H65A H 0.3232 0.4683 0.2359 0.096 Uiso 0.50 1 calc PR B 1
H65B H 0.4585 0.4770 0.2149 0.096 Uiso 0.50 1 calc PR B 1
H65C H 0.3860 0.5588 0.2175 0.096 Uiso 0.50 1 calc PR B 1
C62B C 0.4778(6) 0.5349(5) 0.2881(3) 0.037(2) Uiso 0.50 1 d PD B 2
C63B C 0.4103(9) 0.6022(6) 0.3189(4) 0.060(3) Uiso 0.50 1 d PD B 2
H63D H 0.3272 0.5701 0.3247 0.090 Uiso 0.50 1 calc PR B 2
H63E H 0.3976 0.6474 0.2968 0.090 Uiso 0.50 1 calc PR B 2
H63F H 0.4627 0.6323 0.3549 0.090 Uiso 0.50 1 calc PR B 2
C64B C 0.6038(5) 0.5851(5) 0.2767(3) 0.0525(17) Uiso 0.50 1 d PD B 2
H64D H 0.6603 0.6138 0.3120 0.079 Uiso 0.50 1 calc PR B 2
H64E H 0.5881 0.6315 0.2560 0.079 Uiso 0.50 1 calc PR B 2
H64F H 0.6444 0.5424 0.2548 0.079 Uiso 0.50 1 calc PR B 2
C65B C 0.3923(8) 0.4857(6) 0.2322(3) 0.061(2) Uiso 0.50 1 d PD B 2
H65D H 0.4385 0.4468 0.2106 0.091 Uiso 0.50 1 calc PR B 2
H65E H 0.3702 0.5304 0.2113 0.091 Uiso 0.50 1 calc PR B 2
H65F H 0.3140 0.4487 0.2393 0.091 Uiso 0.50 1 calc PR B 2
N66 N 0.33841(17) 0.32717(12) 0.50222(7) 0.0328(4) Uani 1 1 d . B .
N67 N 0.26078(16) 0.38254(12) 0.51935(7) 0.0319(4) Uani 1 1 d . . .
H67 H 0.2628 0.4358 0.5109 0.038 Uiso 1 1 calc R B .
C68 C 0.18014(19) 0.34662(14) 0.55084(8) 0.0323(4) Uani 1 1 d D B .
C69 C 0.2072(2) 0.26408(16) 0.55429(10) 0.0423(5) Uani 1 1 d . . .
H69 H 0.1668 0.2218 0.5736 0.051 Uiso 1 1 calc R B .
C70 C 0.3053(2) 0.25468(16) 0.52389(10) 0.0410(5) Uani 1 1 d . B .
H70 H 0.3436 0.2037 0.5192 0.049 Uiso 1 1 calc R . .
C71A C 0.0746(9) 0.3908(6) 0.5696(4) 0.039(4) Uiso 0.50 1 d PD B 1
C72A C 0.1397(8) 0.4875(5) 0.6042(3) 0.063(3) Uiso 0.50 1 d PD B 1
H72A H 0.0747 0.5171 0.6190 0.095 Uiso 0.50 1 calc PR B 1
H72B H 0.1829 0.5232 0.5803 0.095 Uiso 0.50 1 calc PR B 1
H72C H 0.2025 0.4827 0.6350 0.095 Uiso 0.50 1 calc PR B 1
C73A C 0.0013(7) 0.3387(5) 0.6050(3) 0.0633(18) Uiso 0.50 1 d PD B 1
H73A H -0.0540 0.2835 0.5816 0.095 Uiso 0.50 1 calc PR B 1
H73B H -0.0511 0.3757 0.6240 0.095 Uiso 0.50 1 calc PR B 1
H73C H 0.0610 0.3225 0.6326 0.095 Uiso 0.50 1 calc PR B 1
C74A C -0.0128(6) 0.4032(4) 0.5193(2) 0.0501(15) Uiso 0.50 1 d PD B 1
H74A H -0.0466 0.3446 0.4939 0.075 Uiso 0.50 1 calc PR B 1
H74B H 0.0360 0.4448 0.5001 0.075 Uiso 0.50 1 calc PR B 1
H74C H -0.0839 0.4282 0.5319 0.075 Uiso 0.50 1 calc PR B 1
C71B C 0.0856(8) 0.3977(6) 0.5746(4) 0.035(3) Uiso 0.50 1 d PD B 2
C72B C 0.1387(6) 0.4982(4) 0.5939(3) 0.0369(16) Uiso 0.50 1 d PD B 2
H72D H 0.2104 0.5090 0.6245 0.055 Uiso 0.50 1 calc PR B 2
H72E H 0.0717 0.5276 0.6069 0.055 Uiso 0.50 1 calc PR B 2
H72F H 0.1685 0.5233 0.5630 0.055 Uiso 0.50 1 calc PR B 2
C73B C 0.0405(5) 0.3564(4) 0.6229(2) 0.0417(12) Uiso 0.50 1 d PD B 2
H73D H 0.0078 0.2911 0.6100 0.063 Uiso 0.50 1 calc PR B 2
H73E H -0.0275 0.3843 0.6362 0.063 Uiso 0.50 1 calc PR B 2
H73F H 0.1125 0.3676 0.6533 0.063 Uiso 0.50 1 calc PR B 2
C74B C -0.0309(5) 0.3761(4) 0.5270(2) 0.0447(13) Uiso 0.50 1 d PD B 2
H74D H -0.0011 0.3856 0.4923 0.067 Uiso 0.50 1 calc PR B 2
H74E H -0.0891 0.4161 0.5364 0.067 Uiso 0.50 1 calc PR B 2
H74F H -0.0759 0.3130 0.5223 0.067 Uiso 0.50 1 calc PR B 2
B75 B 0.1005(4) 0.1290(2) 0.37028(13) 0.0560(8) Uani 1 1 d . . .
H75 H 0.1328 0.0771 0.3917 0.067 Uiso 1 1 calc R . .
B76 B 0.0953(3) 0.1389(2) 0.30305(12) 0.0500(7) Uani 1 1 d . . .
H76 H 0.1278 0.0871 0.2736 0.060 Uiso 1 1 calc R . .
B77 B -0.0452(3) 0.1309(2) 0.33711(13) 0.0521(7) Uani 1 1 d . . .
H77 H -0.1259 0.0722 0.3352 0.062 Uiso 1 1 calc R . .
B78 B 0.0417(3) 0.2202(2) 0.39547(12) 0.0524(7) Uani 1 1 d . . .
H78 H 0.0310 0.2334 0.4404 0.063 Uiso 1 1 calc R . .
B79 B 0.1831(3) 0.2285(2) 0.36191(13) 0.0530(7) Uani 1 1 d . . .
H79 H 0.2872 0.2488 0.3799 0.064 Uiso 1 1 calc R . .
B80 B -0.0360(3) 0.18672(19) 0.27906(11) 0.0450(6) Uani 1 1 d . . .
H80 H -0.0982 0.1560 0.2379 0.054 Uiso 1 1 calc R . .
B81 B 0.1277(3) 0.25566(19) 0.29695(12) 0.0439(6) Uani 1 1 d . . .
H81 H 0.1969 0.2800 0.2700 0.053 Uiso 1 1 calc R . .
B82 B 0.0888(3) 0.31304(19) 0.36243(11) 0.0432(6) Uani 1 1 d . . .
H82 H 0.1267 0.3832 0.3877 0.052 Uiso 1 1 calc R . .
B83 B -0.0741(3) 0.24445(19) 0.34448(12) 0.0452(6) Uani 1 1 d . . .
H83 H -0.1665 0.2596 0.3553 0.054 Uiso 1 1 calc R . .
C84 C 0.0007(2) 0.29450(15) 0.30246(9) 0.0370(5) Uani 1 1 d . . .
C85 C -0.0374(2) 0.36394(15) 0.27378(9) 0.0385(5) Uani 1 1 d . . .
C86 C 0.0501(3) 0.44347(17) 0.27535(11) 0.0488(6) Uani 1 1 d . . .
H86 H 0.1338 0.4536 0.2957 0.059 Uiso 1 1 calc R . .
C87 C 0.0167(3) 0.50807(19) 0.24758(13) 0.0611(8) Uani 1 1 d . . .
H87 H 0.0775 0.5621 0.2489 0.073 Uiso 1 1 calc R . .
C88 C -0.1047(3) 0.49420(19) 0.21800(12) 0.0600(8) Uani 1 1 d . . .
H88 H -0.1275 0.5385 0.1989 0.072 Uiso 1 1 calc R . .
C89 C -0.1930(3) 0.4155(2) 0.21632(11) 0.0565(7) Uani 1 1 d . . .
H89 H -0.2769 0.4060 0.1963 0.068 Uiso 1 1 calc R . .
C90 C -0.1596(3) 0.35098(18) 0.24369(10) 0.0486(6) Uani 1 1 d . . .
H90 H -0.2206 0.2970 0.2420 0.058 Uiso 1 1 calc R . .
C91A C 0.1449(17) -0.0605(14) 0.4745(10) 0.070(5) Uiso 0.20 1 d PD C 1
H91A H 0.1331 -0.1128 0.4922 0.105 Uiso 0.20 1 calc PR C 1
H91B H 0.2362 -0.0379 0.4749 0.105 Uiso 0.20 1 calc PR C 1
H91C H 0.1004 -0.0785 0.4360 0.105 Uiso 0.20 1 calc PR C 1
C92A C 0.0912(15) 0.0125(12) 0.5056(8) 0.052(4) Uiso 0.20 1 d PD C 1
H92A H 0.1244 0.0701 0.4947 0.063 Uiso 0.20 1 calc PR C 1
H92B H 0.1213 0.0201 0.5459 0.063 Uiso 0.20 1 calc PR C 1
C93A C -0.0522(14) -0.0065(13) 0.4954(7) 0.050(4) Uiso 0.20 1 d PD C 1
H93A H -0.0861 -0.0646 0.5055 0.061 Uiso 0.20 1 calc PR C 1
H93B H -0.0829 -0.0122 0.4553 0.061 Uiso 0.20 1 calc PR C 1
C94A C -0.1027(16) 0.0677(14) 0.5287(10) 0.076(6) Uiso 0.20 1 d PD C 1
H94A H -0.0843 0.1231 0.5135 0.091 Uiso 0.20 1 calc PR C 1
H94B H -0.0598 0.0818 0.5679 0.091 Uiso 0.20 1 calc PR C 1
C95A C -0.2474(18) 0.036(2) 0.5257(15) 0.142(11) Uiso 0.20 1 d PD C 1
H95A H -0.2866 0.0072 0.4874 0.213 Uiso 0.20 1 calc PR C 1
H95B H -0.2839 0.0888 0.5379 0.213 Uiso 0.20 1 calc PR C 1
H95C H -0.2640 -0.0065 0.5501 0.213 Uiso 0.20 1 calc PR C 1
C91B C 0.0731(14) -0.0432(13) 0.4845(9) 0.075(5) Uiso 0.20 1 d PD D 2
H91D H 0.0112 -0.0998 0.4677 0.112 Uiso 0.20 1 calc PR D 2
H91E H 0.1344 -0.0536 0.5139 0.112 Uiso 0.20 1 calc PR D 2
H91F H 0.1187 -0.0217 0.4560 0.112 Uiso 0.20 1 calc PR D 2
C92B C 0.0051(12) 0.0255(10) 0.5084(8) 0.066(5) Uiso 0.20 1 d PD D 2
H92C H 0.0291 0.0800 0.4928 0.079 Uiso 0.20 1 calc PR D 2
H92D H 0.0348 0.0429 0.5490 0.079 Uiso 0.20 1 calc PR D 2
C93B C -0.1383(10) -0.0040(9) 0.4980(6) 0.049(3) Uiso 0.20 1 d PD D 2
H93C H -0.1639 -0.0629 0.5086 0.059 Uiso 0.20 1 calc PR D 2
H93D H -0.1711 -0.0112 0.4580 0.059 Uiso 0.20 1 calc PR D 2
C94B C -0.1948(15) 0.0670(14) 0.5323(13) 0.108(8) Uiso 0.20 1 d PD D 2
H94C H -0.1523 0.0811 0.5715 0.130 Uiso 0.20 1 calc PR D 2
H94D H -0.1808 0.1233 0.5178 0.130 Uiso 0.20 1 calc PR D 2
C95B C -0.3369(15) 0.0302(17) 0.5286(11) 0.120(8) Uiso 0.20 1 d PD D 2
H95D H -0.3738 -0.0003 0.4902 0.180 Uiso 0.20 1 calc PR D 2
H95E H -0.3786 0.0802 0.5402 0.180 Uiso 0.20 1 calc PR D 2
H95F H -0.3501 -0.0129 0.5531 0.180 Uiso 0.20 1 calc PR D 2

loop_
_atom_site_aniso_label
_atom_site_aniso_U_11
_atom_site_aniso_U_22
_atom_site_aniso_U_33
_atom_site_aniso_U_23
_atom_site_aniso_U_13
_atom_site_aniso_U_12
Zn1 0.03448(13) 0.03056(13) 0.02670(13) 0.00809(10) 0.00875(9) 0.00713(10)
Cl2 0.0359(3) 0.0348(3) 0.0321(3) 0.0113(2) 0.0068(2) 0.0089(2)
N3 0.0344(9) 0.0373(10) 0.0285(9) 0.0136(7) 0.0085(7) 0.0122(8)
N4 0.0323(9) 0.0409(10) 0.0299(9) 0.0140(8) 0.0095(7) 0.0137(8)
C5 0.0322(10) 0.0272(10) 0.0262(10) 0.0057(8) 0.0061(8) 0.0040(8)
C6 0.0351(11) 0.0445(13) 0.0364(12) 0.0126(10) 0.0141(9) 0.0120(10)
C7 0.0362(11) 0.0419(12) 0.0343(11) 0.0139(9) 0.0105(9) 0.0161(9)
C8 0.0403(11) 0.0305(11) 0.0288(10) 0.0091(8) 0.0075(9) 0.0090(9)
C9 0.0495(14) 0.0457(14) 0.0372(13) 0.0113(11) -0.0020(10) 0.0095(11)
C10 0.0629(16) 0.0595(16) 0.0403(13) 0.0268(12) 0.0226(12) 0.0228(13)
C11 0.0704(17) 0.0327(12) 0.0407(13) 0.0094(10) 0.0041(12) 0.0129(12)
N12 0.0357(9) 0.0309(9) 0.0316(9) 0.0059(7) 0.0115(7) 0.0060(7)
N13 0.0350(9) 0.0317(9) 0.0306(9) 0.0060(7) 0.0107(7) 0.0060(7)
C14 0.0399(11) 0.0301(11) 0.0328(11) 0.0058(9) 0.0028(9) 0.0033(9)
C15 0.0492(14) 0.0376(13) 0.0455(14) 0.0027(11) 0.0109(11) -0.0085(11)
C16 0.0418(12) 0.0423(13) 0.0428(13) 0.0048(11) 0.0160(10) -0.0016(10)
C17 0.0533(14) 0.0323(12) 0.0337(12) 0.0015(9) 0.0054(10) 0.0093(10)
C18 0.0565(15) 0.0388(14) 0.0566(16) 0.0057(12) 0.0055(12) 0.0126(12)
C19 0.089(2) 0.0616(18) 0.0340(14) -0.0038(12) -0.0060(13) 0.0307(16)
C20 0.0769(19) 0.0432(15) 0.0541(16) -0.0009(12) 0.0329(14) 0.0099(13)
N21 0.0307(9) 0.0367(10) 0.0312(9) 0.0079(8) 0.0082(7) 0.0096(7)
N22 0.0328(9) 0.0389(10) 0.0335(10) 0.0030(8) 0.0111(7) 0.0060(8)
C23 0.0347(11) 0.0404(13) 0.0409(13) 0.0024(10) 0.0052(9) 0.0064(10)
C24 0.0441(13) 0.0491(14) 0.0375(13) -0.0056(11) 0.0016(10) 0.0067(11)
C25 0.0405(12) 0.0466(14) 0.0318(11) 0.0004(10) 0.0080(9) 0.0112(10)
B30 0.0422(15) 0.0451(16) 0.0631(19) 0.0168(14) 0.0162(13) 0.0195(12)
B31 0.0380(13) 0.0427(15) 0.0506(16) 0.0168(13) 0.0025(11) 0.0145(11)
B32 0.0330(13) 0.0475(16) 0.0660(19) 0.0191(14) 0.0065(12) 0.0110(12)
B33 0.0408(14) 0.0362(14) 0.0448(15) 0.0087(11) 0.0102(11) 0.0116(11)
B34 0.0459(15) 0.0461(16) 0.0494(16) 0.0142(13) 0.0177(12) 0.0162(12)
B35 0.0391(14) 0.0420(15) 0.0417(14) 0.0099(12) -0.0025(11) 0.0106(11)
B36 0.0357(12) 0.0367(13) 0.0383(13) 0.0115(11) 0.0070(10) 0.0115(10)
B37 0.0349(12) 0.0347(13) 0.0342(13) 0.0061(10) 0.0044(10) 0.0068(10)
B38 0.0342(13) 0.0381(14) 0.0491(15) 0.0133(12) 0.0048(11) 0.0068(11)
C39 0.0343(11) 0.0330(11) 0.0327(11) 0.0079(9) 0.0031(8) 0.0077(9)
C40 0.0412(12) 0.0378(12) 0.0327(11) 0.0105(9) 0.0044(9) 0.0131(10)
C41 0.0521(15) 0.0406(14) 0.0643(17) 0.0035(12) -0.0015(13) 0.0143(12)
C42 0.078(2) 0.0410(15) 0.078(2) -0.0040(14) -0.0038(17) 0.0234(15)
C43 0.076(2) 0.0605(18) 0.0590(17) 0.0097(14) 0.0087(15) 0.0427(16)
C44 0.0520(15) 0.0612(17) 0.0505(15) 0.0169(13) 0.0115(12) 0.0286(13)
C45 0.0419(12) 0.0448(13) 0.0413(13) 0.0112(11) 0.0069(10) 0.0162(10)
Zn46 0.03686(14) 0.03092(14) 0.03468(14) 0.00753(10) 0.01131(10) 0.00715(10)
Cl47 0.0376(3) 0.0328(3) 0.0397(3) 0.0060(2) 0.0079(2) 0.0062(2)
N57 0.0432(10) 0.0320(10) 0.0358(10) 0.0091(8) 0.0132(8) 0.0090(8)
N58 0.0406(10) 0.0328(10) 0.0330(10) 0.0068(8) 0.0072(8) 0.0083(8)
C59 0.0380(12) 0.0412(13) 0.0326(11) 0.0094(10) 0.0038(9) -0.0007(10)
C60 0.0651(16) 0.0480(15) 0.0394(13) 0.0086(11) 0.0230(12) 0.0130(12)
C61 0.0661(16) 0.0413(13) 0.0460(14) 0.0112(11) 0.0267(12) 0.0178(12)
N66 0.0372(9) 0.0316(9) 0.0320(9) 0.0076(7) 0.0088(7) 0.0101(7)
N67 0.0324(9) 0.0301(9) 0.0355(9) 0.0086(7) 0.0087(7) 0.0086(7)
C68 0.0336(10) 0.0362(11) 0.0270(10) 0.0066(9) 0.0053(8) 0.0070(9)
C69 0.0521(14) 0.0432(13) 0.0402(13) 0.0186(11) 0.0199(11) 0.0141(11)
C70 0.0533(14) 0.0343(12) 0.0434(13) 0.0151(10) 0.0180(11) 0.0162(10)
B75 0.086(2) 0.0483(17) 0.0365(15) 0.0065(13) 0.0134(15) 0.0210(16)
B76 0.079(2) 0.0377(15) 0.0359(14) 0.0040(12) 0.0173(14) 0.0172(14)
B77 0.076(2) 0.0368(15) 0.0425(16) 0.0095(12) 0.0193(15) 0.0033(14)
B78 0.080(2) 0.0470(17) 0.0309(14) 0.0034(12) 0.0131(14) 0.0169(15)
B79 0.0621(19) 0.0464(17) 0.0475(17) 0.0005(13) 0.0014(14) 0.0184(14)
B80 0.0615(17) 0.0353(14) 0.0319(13) -0.0004(11) 0.0066(12) 0.0027(12)
B81 0.0527(16) 0.0386(14) 0.0405(15) 0.0025(12) 0.0155(12) 0.0103(12)
B82 0.0488(15) 0.0384(14) 0.0363(14) -0.0038(11) 0.0027(11) 0.0082(12)
B83 0.0531(16) 0.0420(15) 0.0394(15) 0.0062(12) 0.0155(12) 0.0047(12)
C84 0.0431(12) 0.0321(11) 0.0327(11) 0.0017(9) 0.0095(9) 0.0032(9)
C85 0.0479(13) 0.0370(12) 0.0302(11) 0.0010(9) 0.0120(9) 0.0107(10)
C86 0.0560(15) 0.0367(13) 0.0524(15) 0.0060(11) 0.0130(12) 0.0074(11)
C87 0.086(2) 0.0371(14) 0.0635(18) 0.0112(13) 0.0230(16) 0.0149(14)
C88 0.100(2) 0.0458(16) 0.0460(15) 0.0118(12) 0.0214(15) 0.0357(16)
C89 0.0688(18) 0.0637(18) 0.0393(14) 0.0036(13) 0.0070(12) 0.0282(15)
C90 0.0566(15) 0.0471(14) 0.0400(13) 0.0025(11) 0.0072(11) 0.0124(12)

loop_
_atom_type_symbol
_atom_type_description
_atom_type_scat_dispersion_real
_atom_type_scat_dispersion_imag
_atom_type_scat_source
C C 0.0033 0.0016 'International Tables Vol C Tables 4.2.6.8 and 6.1.1.4'
H H 0.0000 0.0000 'International Tables Vol C Tables 4.2.6.8 and 6.1.1.4'
N N 0.0061 0.0033 'International Tables Vol C Tables 4.2.6.8 and 6.1.1.4'
Zn Zn 0.2839 1.4301 'International Tables Vol C Tables 4.2.6.8 and 6.1.1.4'
Cl Cl 0.1484 0.1585 'International Tables Vol C Tables 4.2.6.8 and 6.1.1.4'
B B 0.0013 0.0007 'International Tables Vol C Tables 4.2.6.8 and 6.1.1.4'

loop_
_geom_angle_atom_site_label_1
_geom_angle_atom_site_label_2
_geom_angle_atom_site_label_3
_geom_angle
_geom_angle_site_symmetry_1
_geom_angle_site_symmetry_3
_geom_angle_publ_flag
N21 Zn1 N12 128.32(7) . . ?
N21 Zn1 N3 103.91(7) . . ?
N12 Zn1 N3 99.64(7) . . ?
N21 Zn1 Cl2 108.71(5) . . ?
N12 Zn1 Cl2 109.67(5) . . ?
N3 Zn1 Cl2 103.13(5) . . ?
C7 N3 N4 105.15(16) . . ?
C7 N3 Zn1 130.33(14) . . ?
N4 N3 Zn1 123.73(13) . . ?
C5 N4 N3 112.02(16) . . ?
N4 C5 C6 105.98(18) . . ?
N4 C5 C8 121.55(18) . . ?
C6 C5 C8 132.44(19) . . ?
C5 C6 C7 106.19(18) . . ?
N3 C7 C6 110.65(18) . . ?
C5 C8 C9 110.21(18) . . ?
C5 C8 C11 108.93(18) . . ?
C9 C8 C11 109.59(19) . . ?
C5 C8 C10 108.67(18) . . ?
C9 C8 C10 109.58(19) . . ?
C11 C8 C10 109.8(2) . . ?
C16 N12 N13 105.00(17) . . ?
C16 N12 Zn1 124.13(15) . . ?
N13 N12 Zn1 130.79(13) . . ?
C14 N13 N12 112.21(17) . . ?
N13 C14 C15 105.8(2) . . ?
N13 C14 C17 122.66(19) . . ?
C15 C14 C17 131.5(2) . . ?
C16 C15 C14 106.4(2) . . ?
N12 C16 C15 110.5(2) . . ?
C14 C17 C18 109.1(2) . . ?
C14 C17 C20 110.80(19) . . ?
C18 C17 C20 108.8(2) . . ?
C14 C17 C19 107.8(2) . . ?
C18 C17 C19 109.4(2) . . ?
C20 C17 C19 110.8(2) . . ?
C25 N21 N22 105.07(17) . . ?
C25 N21 Zn1 124.43(15) . . ?
N22 N21 Zn1 130.31(14) . . ?
C23 N22 N21 112.36(18) . . ?
N22 C23 C24 106.09(19) . . ?
N22 C23 C26C 127.1(6) . . ?
C24 C23 C26C 126.6(6) . . ?
N22 C23 C26B 119.7(6) . . ?
C24 C23 C26B 134.0(6) . . ?
N22 C23 C26A 120.7(3) . . ?
C24 C23 C26A 132.6(3) . . ?
C23 C24 C25 105.6(2) . . ?
N21 C25 C24 110.8(2) . . ?
C28A C26A C27A 109.6(6) . . ?
C28A C26A C23 114.2(5) . . ?
C27A C26A C23 109.2(5) . . ?
C28A C26A C29A 110.1(6) . . ?
C27A C26A C29A 110.2(6) . . ?
C23 C26A C29A 103.4(5) . . ?
C29B C26B C23 114.2(9) . . ?
C29B C26B C27B 106.4(10) . . ?
C23 C26B C27B 109.4(10) . . ?
C29B C26B C28B 116.2(11) . . ?
C23 C26B C28B 104.6(9) . . ?
C27B C26B C28B 105.7(10) . . ?
C27C C26C C23 114.9(11) . . ?
C27C C26C C28C 110.2(11) . . ?
C23 C26C C28C 106.0(10) . . ?
C27C C26C C29C 110.8(11) . . ?
C23 C26C C29C 108.6(9) . . ?
C28C C26C C29C 105.9(10) . . ?
B31 B30 B33 65.97(16) . . ?
B31 B30 B32 65.87(18) . . ?
B33 B30 B32 100.69(19) . . ?
B31 B30 B34 100.62(19) . . ?
B33 B30 B34 65.86(17) . . ?
B32 B30 B34 66.09(18) . . ?
B30 B31 B35 112.0(2) . . ?
B30 B31 B36 111.5(2) . . ?
B35 B31 B36 61.16(14) . . ?
B30 B31 B33 57.03(16) . . ?
B35 B31 B33 102.03(17) . . ?
B36 B31 B33 59.06(14) . . ?
B30 B31 B32 57.20(17) . . ?
B35 B31 B32 59.61(16) . . ?
B36 B31 B32 102.28(18) . . ?
B33 B31 B32 90.17(18) . . ?
B30 B32 B38 111.6(2) . . ?
B30 B32 B35 111.3(2) . . ?
B38 B32 B35 60.94(15) . . ?
B30 B32 B31 56.93(16) . . ?
B38 B32 B31 101.92(18) . . ?
B35 B32 B31 59.12(15) . . ?
B30 B32 B34 57.10(17) . . ?
B38 B32 B34 59.30(15) . . ?
B35 B32 B34 101.71(18) . . ?
B31 B32 B34 89.93(18) . . ?
B30 B33 B36 111.9(2) . . ?
B30 B33 B37 111.8(2) . . ?
B36 B33 B37 61.22(14) . . ?
B30 B33 B31 57.00(16) . . ?
B36 B33 B31 59.55(14) . . ?
B37 B33 B31 102.21(18) . . ?
B30 B33 B34 57.35(16) . . ?
B36 B33 B34 102.22(18) . . ?
B37 B33 B34 59.16(14) . . ?
B31 B33 B34 90.19(18) . . ?
B30 B34 B37 111.5(2) . . ?
B30 B34 B38 111.2(2) . . ?
B37 B34 B38 61.30(14) . . ?
B30 B34 B33 56.80(15) . . ?
B37 B34 B33 59.43(14) . . ?
B38 B34 B33 101.92(18) . . ?
B30 B34 B32 56.80(17) . . ?
B37 B34 B32 102.12(19) . . ?
B38 B34 B32 59.14(16) . . ?
B33 B34 B32 89.71(18) . . ?
C39 B35 B31 108.91(19) . . ?
C39 B35 B32 108.8(2) . . ?
B31 B35 B32 61.27(16) . . ?
C39 B35 B38 55.21(14) . . ?
B31 B35 B38 102.40(19) . . ?
B32 B35 B38 59.46(16) . . ?
C39 B35 B36 55.11(13) . . ?
B31 B35 B36 59.58(14) . . ?
B32 B35 B36 102.33(19) . . ?
B38 B35 B36 90.11(17) . . ?
C39 B36 B33 108.91(18) . . ?
C39 B36 B31 109.00(18) . . ?
B33 B36 B31 61.39(15) . . ?
C39 B36 B37 54.92(13) . . ?
B33 B36 B37 59.65(14) . . ?
B31 B36 B37 102.40(17) . . ?
C39 B36 B35 55.55(14) . . ?
B33 B36 B35 102.33(18) . . ?
B31 B36 B35 59.26(14) . . ?
B37 B36 B35 90.08(16) . . ?
C39 B37 B34 109.26(19) . . ?
C39 B37 B33 108.82(18) . . ?
B34 B37 B33 61.42(15) . . ?
C39 B37 B36 55.34(14) . . ?
B34 B37 B36 102.35(17) . . ?
B33 B37 B36 59.13(14) . . ?
C39 B37 B38 55.28(14) . . ?
B34 B37 B38 59.58(15) . . ?
B33 B37 B38 102.11(17) . . ?
B36 B37 B38 89.90(16) . . ?
C39 B38 B32 109.25(19) . . ?
C39 B38 B34 108.39(19) . . ?
B32 B38 B34 61.56(16) . . ?
C39 B38 B35 55.54(14) . . ?
B32 B38 B35 59.60(16) . . ?
B34 B38 B35 102.36(18) . . ?
C39 B38 B37 54.76(13) . . ?
B32 B38 B37 102.30(18) . . ?
B34 B38 B37 59.12(15) . . ?
B35 B38 B37 89.91(17) . . ?
C40 C39 B37 125.92(18) . . ?
C40 C39 B36 125.40(19) . . ?
B37 C39 B36 69.74(16) . . ?
C40 C39 B38 127.06(19) . . ?
B37 C39 B38 69.96(16) . . ?
B36 C39 B38 107.54(18) . . ?
C40 C39 B35 126.5(2) . . ?
B37 C39 B35 107.60(18) . . ?
B36 C39 B35 69.33(16) . . ?
B38 C39 B35 69.25(16) . . ?
C41 C40 C45 118.4(2) . . ?
C41 C40 C39 121.4(2) . . ?
C45 C40 C39 120.2(2) . . ?
C40 C41 C42 120.7(3) . . ?
C43 C42 C41 120.4(3) . . ?
C44 C43 C42 119.5(3) . . ?
C43 C44 C45 120.4(3) . . ?
C44 C45 C40 120.7(2) . . ?
N66 Zn46 N48B 102.7(7) . . ?
N66 Zn46 N57 132.99(7) . . ?
N48B Zn46 N57 98.4(7) . . ?
N66 Zn46 N48A 104.8(5) . . ?
N57 Zn46 N48A 97.7(5) . . ?
N66 Zn46 N48C 100.3(4) . . ?
N57 Zn46 N48C 104.2(4) . . ?
N66 Zn46 Cl47 105.28(5) . . ?
N48B Zn46 Cl47 107.6(4) . . ?
N57 Zn46 Cl47 107.57(6) . . ?
N48A Zn46 Cl47 105.6(3) . . ?
N48C Zn46 Cl47 102.8(3) . . ?
C52A N48A N49A 107.9(10) . . ?
C52A N48A Zn46 125.6(7) . . ?
N49A N48A Zn46 119.2(9) . . ?
C50A N49A N48A 108.8(7) . . ?
N49A C50A C51A 107.3(5) . . ?
N49A C50A C53A 123.3(5) . . ?
C51A C50A C53A 128.6(5) . . ?
C50A C51A C52A 107.5(7) . . ?
N48A C52A C51A 108.4(10) . . ?
C56A C53A C55A 110.8(6) . . ?
C56A C53A C50A 113.5(6) . . ?
C55A C53A C50A 111.6(5) . . ?
C56A C53A C54A 102.4(6) . . ?
C55A C53A C54A 111.7(6) . . ?
C50A C53A C54A 106.4(5) . . ?
C52B N48B N49B 100.9(13) . . ?
C52B N48B Zn46 125.8(11) . . ?
N49B N48B Zn46 131.5(11) . . ?
C50B N49B N48B 114.7(11) . . ?
N49B C50B C51B 106.1(8) . . ?
N49B C50B C53B 120.2(7) . . ?
C51B C50B C53B 133.8(7) . . ?
C50B C51B C52B 103.0(11) . . ?
N48B C52B C51B 115.1(15) . . ?
C56B C53B C50B 107.6(6) . . ?
C56B C53B C54B 104.6(7) . . ?
C50B C53B C54B 108.3(7) . . ?
C56B C53B C55B 118.3(8) . . ?
C50B C53B C55B 108.7(7) . . ?
C54B C53B C55B 109.0(7) . . ?
C52C N48C N49C 102.5(12) . . ?
C52C N48C Zn46 128.0(9) . . ?
N49C N48C Zn46 127.3(10) . . ?
C50C N49C N48C 114.3(12) . . ?
N49C C50C C51C 104.1(10) . . ?
N49C C50C C53C 121.4(9) . . ?
C51C C50C C53C 134.6(9) . . ?
C50C C51C C52C 106.5(10) . . ?
N48C C52C C51C 112.6(12) . . ?
C55C C53C C54C 113.2(11) . . ?
C55C C53C C50C 112.6(10) . . ?
C54C C53C C50C 108.8(9) . . ?
C55C C53C C56C 105.0(10) . . ?
C54C C53C C56C 108.1(10) . . ?
C50C C53C C56C 109.0(9) . . ?
C61 N57 N58 104.99(18) . . ?
C61 N57 Zn46 125.32(16) . . ?
N58 N57 Zn46 129.69(14) . . ?
C59 N58 N57 111.95(18) . . ?
N58 C59 C60 105.9(2) . . ?
N58 C59 C62B 128.4(3) . . ?
C60 C59 C62B 125.7(3) . . ?
N58 C59 C62A 118.7(3) . . ?
C60 C59 C62A 135.3(3) . . ?
C59 C60 C61 106.3(2) . . ?
N57 C61 C60 110.9(2) . . ?
C63A C62A C65A 111.4(6) . . ?
C63A C62A C64A 110.9(6) . . ?
C65A C62A C64A 108.8(6) . . ?
C63A C62A C59 113.8(6) . . ?
C65A C62A C59 106.3(6) . . ?
C64A C62A C59 105.3(5) . . ?
C59 C62B C64B 111.6(5) . . ?
C59 C62B C63B 109.6(6) . . ?
C64B C62B C63B 109.5(6) . . ?
C59 C62B C65B 108.1(5) . . ?
C64B C62B C65B 109.0(6) . . ?
C63B C62B C65B 109.0(6) . . ?
C70 N66 N67 105.00(17) . . ?
C70 N66 Zn46 126.08(15) . . ?
N67 N66 Zn46 128.51(14) . . ?
C68 N67 N66 112.23(17) . . ?
N67 C68 C69 105.86(18) . . ?
N67 C68 C71A 122.1(4) . . ?
C69 C68 C71A 131.7(4) . . ?
N67 C68 C71B 120.8(4) . . ?
C69 C68 C71B 133.3(4) . . ?
C68 C69 C70 106.4(2) . . ?
N66 C70 C69 110.5(2) . . ?
C73A C71A C68 111.3(6) . . ?
C73A C71A C74A 111.7(7) . . ?
C68 C71A C74A 110.3(6) . . ?
C73A C71A C72A 109.4(7) . . ?
C68 C71A C72A 107.0(6) . . ?
C74A C71A C72A 106.9(7) . . ?
C72B C71B C68 113.6(6) . . ?
C72B C71B C73B 110.3(6) . . ?
C68 C71B C73B 108.4(6) . . ?
C72B C71B C74B 112.0(6) . . ?
C68 C71B C74B 104.7(6) . . ?
C73B C71B C74B 107.5(6) . . ?
B79 B75 B77 99.3(2) . . ?
B79 B75 B76 65.83(19) . . ?
B77 B75 B76 65.04(19) . . ?
B79 B75 B78 65.2(2) . . ?
B77 B75 B78 65.1(2) . . ?
B76 B75 B78 99.6(2) . . ?
B75 B76 B81 111.7(2) . . ?
B75 B76 B80 112.5(2) . . ?
B81 B76 B80 61.24(16) . . ?
B75 B76 B77 57.34(19) . . ?
B81 B76 B77 102.3(2) . . ?
B80 B76 B77 59.86(17) . . ?
B75 B76 B79 56.72(18) . . ?
B81 B76 B79 59.15(17) . . ?
B80 B76 B79 101.82(19) . . ?
B77 B76 B79 89.33(19) . . ?
B75 B77 B80 112.6(2) . . ?
B75 B77 B83 112.5(2) . . ?
B80 B77 B83 60.90(16) . . ?
B75 B77 B76 57.62(18) . . ?
B80 B77 B76 59.61(17) . . ?
B83 B77 B76 102.41(19) . . ?
B75 B77 B78 57.66(18) . . ?
B80 B77 B78 102.3(2) . . ?
B83 B77 B78 59.45(17) . . ?
B76 B77 B78 90.7(2) . . ?
B75 B78 B82 112.2(2) . . ?
B75 B78 B83 112.7(2) . . ?
B82 B78 B83 61.03(16) . . ?
B75 B78 B79 56.96(19) . . ?
B82 B78 B79 59.61(17) . . ?
B83 B78 B79 102.2(2) . . ?
B75 B78 B77 57.23(19) . . ?
B82 B78 B77 102.49(19) . . ?
B83 B78 B77 60.05(17) . . ?
B79 B78 B77 89.67(19) . . ?
B75 B79 B81 112.7(2) . . ?
B75 B79 B82 112.9(2) . . ?
B81 B79 B82 61.57(16) . . ?
B75 B79 B78 57.85(19) . . ?
B81 B79 B78 102.6(2) . . ?
B82 B79 B78 59.48(17) . . ?
B75 B79 B76 57.45(17) . . ?
B81 B79 B76 59.53(16) . . ?
B82 B79 B76 102.6(2) . . ?
B78 B79 B76 90.3(2) . . ?
C84 B80 B76 108.8(2) . . ?
C84 B80 B77 108.84(19) . . ?
B76 B80 B77 60.54(17) . . ?
C84 B80 B83 55.21(14) . . ?
B76 B80 B83 102.26(19) . . ?
B77 B80 B83 59.76(16) . . ?
C84 B80 B81 55.10(15) . . ?
B76 B80 B81 59.37(17) . . ?
B77 B80 B81 101.4(2) . . ?
B83 B80 B81 89.83(17) . . ?
C84 B81 B79 108.8(2) . . ?
C84 B81 B76 109.0(2) . . ?
B79 B81 B76 61.32(17) . . ?
C84 B81 B80 55.30(15) . . ?
B79 B81 B80 102.0(2) . . ?
B76 B81 B80 59.39(17) . . ?
C84 B81 B82 55.19(14) . . ?
B79 B81 B82 59.27(16) . . ?
B76 B81 B82 102.24(19) . . ?
B80 B81 B82 89.89(18) . . ?
C84 B82 B78 109.1(2) . . ?
C84 B82 B79 108.5(2) . . ?
B78 B82 B79 60.90(18) . . ?
C84 B82 B83 55.41(15) . . ?
B78 B82 B83 59.73(17) . . ?
B79 B82 B83 102.2(2) . . ?
C84 B82 B81 55.06(15) . . ?
B78 B82 B81 101.91(19) . . ?
B79 B82 B81 59.16(16) . . ?
B83 B82 B81 90.02(18) . . ?
C84 B83 B78 108.7(2) . . ?
C84 B83 B77 108.5(2) . . ?
B78 B83 B77 60.50(17) . . ?
C84 B83 B82 55.41(15) . . ?
B78 B83 B82 59.24(17) . . ?
B77 B83 B82 101.5(2) . . ?
C84 B83 B80 55.28(14) . . ?
B78 B83 B80 101.9(2) . . ?
B77 B83 B80 59.34(16) . . ?
B82 B83 B80 90.26(18) . . ?
C85 C84 B81 125.1(2) . . ?
C85 C84 B83 127.4(2) . . ?
B81 C84 B83 107.4(2) . . ?
C85 C84 B82 126.1(2) . . ?
B81 C84 B82 69.74(17) . . ?
B83 C84 B82 69.19(18) . . ?
C85 C84 B80 126.4(2) . . ?
B81 C84 B80 69.60(18) . . ?
B83 C84 B80 69.51(17) . . ?
B82 C84 B80 107.5(2) . . ?
C86 C85 C90 118.3(2) . . ?
C86 C85 C84 120.2(2) . . ?
C90 C85 C84 121.5(2) . . ?
C87 C86 C85 120.8(3) . . ?
C88 C87 C86 120.2(3) . . ?
C87 C88 C89 119.7(3) . . ?
C90 C89 C88 120.2(3) . . ?
C89 C90 C85 120.8(3) . . ?
C91A C92A C93A 113.4(9) . . ?
C92A C93A C94A 111.8(8) . . ?
C93A C94A C95A 109.4(9) . . ?
C91B C92B C93B 115.0(9) . . ?
C92B C93B C94B 109.4(8) . . ?
C95B C94B C93B 108.9(9) . . ?

loop_
_geom_bond_atom_site_label_1
_geom_bond_atom_site_label_2
_geom_bond_distance
_geom_bond_site_symmetry_2
_geom_bond_publ_flag
Zn1 N21 1.9831(18) . ?
Zn1 N12 1.9933(17) . ?
Zn1 N3 2.0136(16) . ?
Zn1 Cl2 2.2665(5) . ?
N3 C7 1.328(3) . ?
N3 N4 1.357(2) . ?
N4 C5 1.347(3) . ?
C5 C6 1.373(3) . ?
C5 C8 1.506(3) . ?
C6 C7 1.390(3) . ?
C8 C9 1.528(3) . ?
C8 C11 1.531(3) . ?
C8 C10 1.534(3) . ?
N12 C16 1.337(3) . ?
N12 N13 1.353(2) . ?
N13 C14 1.342(3) . ?
C14 C15 1.378(3) . ?
C14 C17 1.509(3) . ?
C15 C16 1.378(3) . ?
C17 C18 1.532(3) . ?
C17 C20 1.534(4) . ?
C17 C19 1.537(4) . ?
N21 C25 1.329(3) . ?
N21 N22 1.350(2) . ?
N22 C23 1.340(3) . ?
C23 C24 1.381(3) . ?
C23 C26C 1.495(13) . ?
C23 C26B 1.522(12) . ?
C23 C26A 1.531(7) . ?
C24 C25 1.388(3) . ?
C26A C28A 1.487(9) . ?
C26A C27A 1.511(9) . ?
C26A C29A 1.547(9) . ?
C26B C29B 1.490(13) . ?
C26B C27B 1.535(14) . ?
C26B C28B 1.548(14) . ?
C26C C27C 1.492(14) . ?
C26C C28C 1.552(15) . ?
C26C C29C 1.580(15) . ?
B30 B31 1.689(4) . ?
B30 B33 1.690(4) . ?
B30 B32 1.694(4) . ?
B30 B34 1.700(4) . ?
B31 B35 1.800(4) . ?
B31 B36 1.806(3) . ?
B31 B33 1.840(4) . ?
B31 B32 1.840(4) . ?
B32 B38 1.807(4) . ?
B32 B35 1.810(4) . ?
B32 B34 1.851(4) . ?
B33 B36 1.797(4) . ?
B33 B37 1.807(4) . ?
B33 B34 1.843(4) . ?
B34 B37 1.802(4) . ?
B34 B38 1.810(4) . ?
B35 C39 1.617(3) . ?
B35 B38 1.834(4) . ?
B35 B36 1.835(4) . ?
B36 C39 1.609(3) . ?
B36 B37 1.835(4) . ?
B37 C39 1.601(3) . ?
B37 B38 1.841(4) . ?
B38 C39 1.611(3) . ?
C39 C40 1.487(3) . ?
C40 C41 1.383(3) . ?
C40 C45 1.391(3) . ?
C41 C42 1.391(4) . ?
C42 C43 1.381(4) . ?
C43 C44 1.371(4) . ?
C44 C45 1.391(3) . ?
Zn46 N66 1.9827(17) . ?
Zn46 N48B 1.998(14) . ?
Zn46 N57 1.9993(18) . ?
Zn46 N48A 2.043(12) . ?
Zn46 N48C 2.068(13) . ?
Zn46 Cl47 2.2826(6) . ?
N48A C52A 1.321(8) . ?
N48A N49A 1.363(8) . ?
N49A C50A 1.341(6) . ?
C50A C51A 1.357(6) . ?
C50A C53A 1.511(7) . ?
C51A C52A 1.371(7) . ?
C53A C56A 1.473(9) . ?
C53A C55A 1.484(9) . ?
C53A C54A 1.535(9) . ?
N48B C52B 1.327(9) . ?
N48B N49B 1.350(8) . ?
N49B C50B 1.343(7) . ?
C50B C51B 1.379(8) . ?
C50B C53B 1.529(9) . ?
C51B C52B 1.390(9) . ?
C53B C56B 1.504(10) . ?
C53B C54B 1.542(10) . ?
C53B C55B 1.556(11) . ?
N48C C52C 1.315(10) . ?
N48C N49C 1.363(9) . ?
N49C C50C 1.354(9) . ?
C50C C51C 1.364(9) . ?
C50C C53C 1.530(12) . ?
C51C C52C 1.388(9) . ?
C53C C55C 1.483(13) . ?
C53C C54C 1.516(13) . ?
C53C C56C 1.545(13) . ?
N57 C61 1.328(3) . ?
N57 N58 1.357(2) . ?
N58 C59 1.350(3) . ?
C59 C60 1.371(3) . ?
C59 C62B 1.462(7) . ?
C59 C62A 1.573(7) . ?
C60 C61 1.385(4) . ?
C62A C63A 1.489(9) . ?
C62A C65A 1.529(9) . ?
C62A C64A 1.538(8) . ?
C62B C64B 1.519(8) . ?
C62B C63B 1.525(9) . ?
C62B C65B 1.546(9) . ?
N66 C70 1.333(3) . ?
N66 N67 1.356(2) . ?
N67 C68 1.347(3) . ?
C68 C69 1.373(3) . ?
C68 C71A 1.514(9) . ?
C68 C71B 1.514(9) . ?
C69 C70 1.389(3) . ?
C71A C73A 1.491(10) . ?
C71A C74A 1.532(10) . ?
C71A C72A 1.563(11) . ?
C71B C72B 1.513(10) . ?
C71B C73B 1.543(9) . ?
C71B C74B 1.555(9) . ?
B75 B79 1.683(5) . ?
B75 B77 1.691(5) . ?
B75 B76 1.697(4) . ?
B75 B78 1.699(4) . ?
B76 B81 1.804(4) . ?
B76 B80 1.804(5) . ?
B76 B77 1.821(4) . ?
B76 B79 1.836(4) . ?
B77 B80 1.809(4) . ?
B77 B83 1.816(4) . ?
B77 B78 1.824(4) . ?
B78 B82 1.796(4) . ?
B78 B83 1.805(4) . ?
B78 B79 1.822(5) . ?
B79 B81 1.797(4) . ?
B79 B82 1.799(4) . ?
B80 C84 1.612(3) . ?
B80 B83 1.837(4) . ?
B80 B81 1.838(4) . ?
B81 C84 1.608(4) . ?
B81 B82 1.840(4) . ?
B82 C84 1.611(4) . ?
B82 B83 1.829(4) . ?
B83 C84 1.611(3) . ?
C84 C85 1.479(3) . ?
C85 C86 1.390(3) . ?
C85 C90 1.394(4) . ?
C86 C87 1.385(4) . ?
C87 C88 1.379(4) . ?
C88 C89 1.384(4) . ?
C89 C90 1.378(4) . ?
C91A C92A 1.497(9) . ?
C92A C93A 1.501(9) . ?
C93A C94A 1.514(9) . ?
C94A C95A 1.534(10) . ?
C91B C92B 1.478(9) . ?
C92B C93B 1.504(9) . ?
C93B C94B 1.528(10) . ?
C94B C95B 1.517(10) . ?

loop_
_geom_hbond_atom_site_label_D
_geom_hbond_atom_site_label_H
_geom_hbond_atom_site_label_A
_geom_hbond_distance_DH
_geom_hbond_distance_HA
_geom_hbond_distance_DA
_geom_hbond_angle_DHA
_geom_hbond_site_symmetry_A
N13 H13 Cl2 0.88 2.35 3.1718(18) 154.5 2
N22 H22 Cl2 0.88 2.35 3.1590(19) 153.2 2
N58 H58 Cl47 0.88 2.37 3.1765(19) 151.7 2_666
N67 H67 Cl47 0.88 2.36 3.1734(18) 153.1 2_666
